data_2200782
loop_
_publ_author_name
'Blake, Alexander J.'
'Cooke, Paul A.'
'Hubberstey, Peter'
'Sampson, Claire L.'

_publ_section_title
;
 Zinc(II) sulfate tetrahydrate
;
_journal_issue 12
_journal_name_full 'Acta Crystallographica Section E'
_journal_page_first i109
_journal_page_last i111
_journal_paper_doi 10.1107/S1600536801017998
_journal_volume 57
_journal_year 2001
_chemical_compound_source Synthetic
_chemical_formula_iupac '[Zn (S O4) (H2 O)4]2'
_chemical_formula_moiety 'H16 O16 S2 Zn2'
_chemical_formula_sum 'H16 O16 S2 Zn2'
_chemical_formula_weight 467.05
_chemical_name_common
;
zinc(II) sulfate tetrahydrate
;
_chemical_name_mineral Boyleite
_chemical_name_systematic
;
zinc(II) sulfate tetrahydrate
;
_space_group_IT_number 14
_symmetry_cell_setting monoclinic
_symmetry_space_group_name_Hall '-P 2yn'
_symmetry_space_group_name_H-M 'P 1 21/n 1'
_audit_creation_method SHELXL-97
_cell_angle_alpha 90.00
_cell_angle_beta 90.26(6)
_cell_angle_gamma 90.00
_cell_formula_units_Z 2
_cell_length_a 5.904(3)
_cell_length_b 13.519(6)
_cell_length_c 7.883(6)
_cell_measurement_reflns_used 48
_cell_measurement_temperature 150(2)
_cell_measurement_theta_max 16.0
_cell_measurement_theta_min 10.5
_cell_volume 629.2(6)
_computing_cell_refinement STADI4
_computing_data_collection 'STADI4 (Stoe & Cie, 1997)'
_computing_data_reduction 'X-RED (Stoe & Cie, 1997)'
_computing_molecular_graphics 'CAMERON (Watkin et al., 1996)'
_computing_publication_material 'SHELXL97 and PLATON (Spek, 2001)'
_computing_structure_refinement 'SHELXL97 (Sheldrick, 1997)'
_computing_structure_solution 'SIR92 (Altomare et al., 1994)'
_database_code_amcsd 0010369
_diffrn_ambient_temperature 150(2)
_diffrn_measured_fraction_theta_full .998
_diffrn_measured_fraction_theta_max .998
_diffrn_measurement_device_type 'Stoe Stadi-4 four-circle'
_diffrn_measurement_method \w/\q
_diffrn_radiation_monochromator graphite
_diffrn_radiation_source 'fine-focus sealed tube'
_diffrn_radiation_type MoK\a
_diffrn_radiation_wavelength .71073
_diffrn_reflns_av_R_equivalents .085
_diffrn_reflns_av_sigmaI/netI .084
_diffrn_reflns_limit_h_max 7
_diffrn_reflns_limit_h_min -6
_diffrn_reflns_limit_k_max 16
_diffrn_reflns_limit_k_min 0
_diffrn_reflns_limit_l_max 9
_diffrn_reflns_limit_l_min -8
_diffrn_reflns_number 1503
_diffrn_reflns_theta_full 24.97
_diffrn_reflns_theta_max 24.97
_diffrn_reflns_theta_min 2.99
_diffrn_standards_decay_% 7.1
_diffrn_standards_interval_time 60
_diffrn_standards_number 3
_exptl_absorpt_coefficient_mu 4.232
_exptl_absorpt_correction_T_max .873
_exptl_absorpt_correction_T_min .724
_exptl_absorpt_correction_type numerical
_exptl_absorpt_process_details '(XRED; Stoe & Cie, 1997)'
_exptl_crystal_colour colourless
_exptl_crystal_density_diffrn 2.465
_exptl_crystal_density_meas ?
_exptl_crystal_density_method 'not measured'
_exptl_crystal_description block
_exptl_crystal_F_000 472
_exptl_crystal_size_max .09
_exptl_crystal_size_mid .08
_exptl_crystal_size_min .03
_refine_diff_density_max .85
_refine_diff_density_min -1.18
_refine_ls_extinction_method none
_refine_ls_goodness_of_fit_ref 1.077
_refine_ls_hydrogen_treatment 'see text'
_refine_ls_matrix_type full
_refine_ls_number_parameters 115
_refine_ls_number_reflns 1101
_refine_ls_number_restraints 13
_refine_ls_restrained_S_all 1.079
_refine_ls_R_factor_all .094
_refine_ls_R_factor_gt .059
_refine_ls_shift/su_max .008
_refine_ls_shift/su_mean .000
_refine_ls_structure_factor_coef Fsqd
_refine_ls_weighting_details 'calc w = 1/[\s^2^(Fo^2^)+(0.056P)^2^+7.905P] where P = (Fo^2^+2Fc^2^)/3'
_refine_ls_weighting_scheme calc
_refine_ls_wR_factor_ref .157
_reflns_number_gt 775
_reflns_number_total 1101
_reflns_threshold_expression I>2\s(I)
_cod_data_source_file wn6062.cif
_cod_data_source_block I
_cod_depositor_comments
;
The following automatic conversions were performed:
'_geom_bond_publ_flag' value 'Yes' changed to 'yes' according to
'/home/saulius/struct/CIF-dictionaries/cif_core.dic' dictionary named
'cif_core.dic' version 2.4.1 from 2010-06-29 (10 times).

Automatic conversion script
Id: cif_fix_enum 1527 2010-12-29 10:47:43Z saulius 

The following automatic conversions were performed:

'_geom_bond_publ_flag' value 'Yes' changed to 'yes' according to
/home/saulius/struct/CIF-dictionaries/cif_core.dic dictionary named
'cif_core.dic' version 2.4.1 from 2010-06-29 (10
times).

'_geom_angle_publ_flag' value 'Yes' changed to 'yes'
according to /home/saulius/struct/CIF-dictionaries/cif_core.dic
dictionary named 'cif_core.dic' version 2.4.1 from 2010-06-29 (23
times).

Automatic conversion script
Id: cif_fix_values 1715 2011-07-08 13:25:40Z adriana 

The following automatic conversions were performed:

'_exptl_crystal_density_meas' value 'not measured' was changed to '?'
- the value is perceived as not measured.

Automatic conversion script
Id: cif_fix_values 3008 2015-01-20 13:52:24Z robertas 
;
_cod_original_sg_symbol_H-M 'P 21/n'
_cod_database_code 2200782
_cod_database_fobs_code 2200782

loop_
_space_group_symop_operation_xyz
'x, y, z'
'-x+1/2, y+1/2, -z+1/2'
'-x, -y, -z'
'x-1/2, -y-1/2, z-1/2'

loop_
_atom_site_label
_atom_site_fract_x
_atom_site_fract_y
_atom_site_fract_z
_atom_site_U_iso_or_equiv
_atom_site_adp_type
_atom_site_calc_flag
_atom_site_refinement_flags
_atom_site_occupancy
_atom_site_disorder_assembly
_atom_site_disorder_group
_atom_site_type_symbol
Zn1 .43030(19) .39673(9) .28136(15) .0106(4) Uani d . 1 . . Zn
S1 .3058(4) .39213(19) .6765(3) .0092(6) Uani d . 1 . . S
O11 .2461(11) .4269(5) .5047(9) .0114(15) Uani d . 1 . . O
O12 .4980(12) .4499(5) .7438(9) .0140(16) Uani d D 1 . . O
O13 .3669(12) .2875(5) .6757(9) .0124(16) Uani d . 1 . . O
O14 .1080(11) .4078(5) .7876(9) .0115(15) Uani d . 1 . . O
O1 .3173(12) .2508(5) .2833(9) .0139(16) Uani d D 1 . . O
H11 .249(17) .236(7) .196(9) .021 Uiso d D 1 . . H
H12 .404(15) .205(5) .305(13) .021 Uiso d D 1 . . H
O2 .7276(12) .3591(5) .4138(9) .0135(16) Uani d D 1 . . O
H21 .817(15) .314(6) .430(10) .020 Uiso d D 1 . . H
H22 .673(17) .378(7) .506(6) .020 Uiso d D 1 . . H
O3 .1325(13) .4221(5) .1464(9) .0145(16) Uani d D 1 . . O
H31 .064(18) .474(4) .159(11) .022 Uiso d D 1 . . H
H32 .159(19) .415(7) .045(3) .022 Uiso d D 1 . . H
O4 .6135(13) .3754(5) .0582(9) .0149(17) Uani d D 1 . . O
H41 .683(18) .323(5) .058(12) .022 Uiso d D 1 . . H
H42 .584(19) .391(8) -.040(5) .022 Uiso d D 1 . . H

loop_
_atom_site_aniso_label
_atom_site_aniso_U_11
_atom_site_aniso_U_22
_atom_site_aniso_U_33
_atom_site_aniso_U_12
_atom_site_aniso_U_13
_atom_site_aniso_U_23
Zn1 .0099(6) .0093(6) .0127(6) -.0006(5) -.0004(4) -.0006(5)
S1 .0096(12) .0069(12) .0112(13) -.0002(10) -.0017(9) .0006(11)
O11 .011(4) .014(4) .009(4) -.003(3) .001(3) -.007(3)
O12 .020(4) .006(3) .016(4) -.004(3) -.008(3) .002(3)
O13 .013(4) .009(4) .015(4) -.002(3) .001(3) .000(3)
O14 .010(3) .008(3) .016(4) .000(3) .002(3) -.003(3)
O1 .014(4) .012(4) .016(4) .006(3) -.007(3) .002(3)
O2 .016(4) .014(4) .011(4) .006(3) .000(3) -.002(3)
O3 .020(4) .013(4) .011(4) .006(3) .000(3) .001(3)
O4 .020(4) .013(4) .011(4) .008(3) .002(3) .000(3)

loop_
_atom_type_symbol
_atom_type_description
_atom_type_scat_dispersion_real
_atom_type_scat_dispersion_imag
_atom_type_scat_source
H H .0000 .0000 'International Tables Vol C Tables 4.2.6.8 and 6.1.1.4'
O O .0106 .0060 'International Tables Vol C Tables 4.2.6.8 and 6.1.1.4'
S S .1246 .1234 'International Tables Vol C Tables 4.2.6.8 and 6.1.1.4'
Zn Zn .2839 1.4301 'International Tables Vol C Tables 4.2.6.8 and 6.1.1.4'

loop_
_geom_angle_atom_site_label_1
_geom_angle_atom_site_label_2
_geom_angle_atom_site_label_3
_geom_angle_site_symmetry_1
_geom_angle_site_symmetry_3
_geom_angle
_geom_angle_publ_flag
O1 Zn1 O2 . . 91.9(3) yes
O1 Zn1 O3 . . 83.7(3) yes
O1 Zn1 O4 . . 92.4(3) yes
O1 Zn1 O11 . . 90.6(3) yes
O1 Zn1 O12 . 3_666 171.3(3) yes
O2 Zn1 O3 . . 175.5(3) yes
O2 Zn1 O4 . . 87.2(3) yes
O2 Zn1 O11 . . 93.7(3) yes
O2 Zn1 O12 . 3_666 96.7(3) yes
O3 Zn1 O4 . . 91.8(3) yes
O3 Zn1 O11 . . 87.6(3) yes
O3 Zn1 O12 . 3_666 87.7(3) yes
O4 Zn1 O12 . 3_666 87.2(3) yes
O4 Zn1 O11 . . 176.8(3) yes
O11 Zn1 O12 . 3_666 89.6(3) yes
O11 S1 O12 . . 110.0(4) yes
O11 S1 O13 . . 111.3(4) yes
O11 S1 O14 . . 108.2(4) yes
O12 S1 O14 . . 108.6(4) yes
O12 S1 O13 . . 109.0(4) yes
O13 S1 O14 . . 109.7(4) yes
Zn1 O11 S1 . . 125.6(4) yes
Zn1 O12 S1 3_666 . 129.5(4) yes

loop_
_geom_bond_atom_site_label_1
_geom_bond_atom_site_label_2
_geom_bond_site_symmetry_2
_geom_bond_distance
_geom_bond_publ_flag
Zn1 O1 . 2.083(8) yes
Zn1 O2 . 2.101(7) yes
Zn1 O3 . 2.080(8) yes
Zn1 O4 . 2.089(7) yes
Zn1 O11 . 2.113(7) yes
Zn1 O12 3_666 2.125(7) yes
S1 O11 . 1.475(7) yes
S1 O12 . 1.475(7) yes
S1 O13 . 1.460(7) yes
S1 O14 . 1.479(7) yes

loop_
_geom_hbond_atom_site_label_D
_geom_hbond_atom_site_label_H
_geom_hbond_atom_site_label_A
_geom_hbond_site_symmetry_A
_geom_hbond_distance_DH
_geom_hbond_distance_HA
_geom_hbond_distance_DA
_geom_hbond_angle_DHA
O1 H11 O13 4_565 .82(2) 2.29(10) 2.835(10) 125(10)
O1 H12 O14 4_665 .82(2) 1.95(3) 2.746(10) 163(10)
O2 H22 O12 . .83(2) 2.358(14) 3.185(10) 172(8)
O3 H31 O14 3_566 .82(2) 1.94(2) 2.753(10) 174(10)
O3 H32 O14 1_554 .82(2) 2.05(4) 2.838(10) 160(11)
O4 H41 O13 4_665 .82(2) 2.06(4) 2.817(10) 153(9)
O4 H42 O12 1_554 .82(2) 1.95(2) 2.758(10) 170(10)

loop_
_geom_torsion_atom_site_label_1
_geom_torsion_atom_site_label_2
_geom_torsion_atom_site_label_3
_geom_torsion_atom_site_label_4
_geom_torsion_site_symmetry_1
_geom_torsion_site_symmetry_4
_geom_torsion
O13 S1 O11 Zn1 . . -45.7(6)
O12 S1 O11 Zn1 . . 75.2(6)
O14 S1 O11 Zn1 . . -166.2(4)
O3 Zn1 O11 S1 . . 156.5(5)
O1 Zn1 O11 S1 . . 72.9(5)
O4 Zn1 O11 S1 . . -125(5)
O2 Zn1 O11 S1 . . -19.1(5)
O12 Zn1 O11 S1 3_666 . -115.8(5)
O13 S1 O12 Zn1 . 3_666 160.7(5)
O11 S1 O12 Zn1 . 3_666 38.5(7)
O14 S1 O12 Zn1 . 3_666 -79.8(6)

loop_
_cod_related_entry_id
_cod_related_entry_database
_cod_related_entry_code
1 AMCSD 0010369
